data_7709419
loop_
_publ_author_name
'Ang, Pau Lin'
'Nguyen, Van Ha'
'Yip, John H. K.'

_publ_section_title
;
 Hetero- and homoleptic binuclear gold(I)-thiolate and -halide complexes -
 ligand exchange kinetics and supramolecular structures.
;
_journal_issue 8
_journal_name_full 'Dalton transactions (Cambridge, England : 2003)'
_journal_page_first 3081
_journal_page_last 3095
_journal_paper_doi 10.1039/d1dt04245a
_journal_volume 51
_journal_year 2022
_chemical_formula_sum 'C45.69 H37.91 Au2 Br1.22 O P2 S0.78'
_chemical_formula_weight 1181.26
_space_group_crystal_system monoclinic
_space_group_IT_number 14
_space_group_name_Hall '-P 2yn'
_space_group_name_H-M_alt 'P 1 21/n 1'
_atom_sites_solution_hydrogens geom
_audit_creation_method SHELXL-2018/3
_audit_update_record
;
2021-09-01 deposited with the CCDC.	2022-01-20 downloaded from the CCDC.
;
_cell_angle_alpha 90
_cell_angle_beta 92.242(2)
_cell_angle_gamma 90
_cell_formula_units_Z 4
_cell_length_a 10.3902(4)
_cell_length_b 19.1329(7)
_cell_length_c 21.1022(9)
_cell_measurement_reflns_used 9867
_cell_measurement_temperature 100(2)
_cell_measurement_theta_max 28.33
_cell_measurement_theta_min 2.46
_cell_volume 4191.8(3)
_computing_cell_refinement 'APEX3 v2016.1-0 (Bruker AXS)'
_computing_data_collection 'APEX3 (Bruker AXS)'
_computing_data_reduction 'SAINT V8.32B (Bruker AXS Inc., 2014)'
_computing_molecular_graphics 'Bruker SHELXTL'
_computing_publication_material 'Bruker SHELXTL'
_computing_structure_refinement 'SHELXL--2014 (Sheldrick 2014)'
_computing_structure_solution 'SHELXT--(Sheldrick 2015)'
_diffrn_ambient_temperature 100(2)
_diffrn_measured_fraction_theta_full 0.999
_diffrn_measured_fraction_theta_max 0.996
_diffrn_measurement_device_type 'Bruker D8 Venture'
_diffrn_measurement_method '\f and \w scans'
_diffrn_radiation_type MoK\a
_diffrn_radiation_wavelength 0.71073
_diffrn_reflns_av_R_equivalents 0.0363
_diffrn_reflns_av_unetI/netI 0.0322
_diffrn_reflns_Laue_measured_fraction_full 0.999
_diffrn_reflns_Laue_measured_fraction_max 0.996
_diffrn_reflns_limit_h_max 13
_diffrn_reflns_limit_h_min -13
_diffrn_reflns_limit_k_max 25
_diffrn_reflns_limit_k_min -25
_diffrn_reflns_limit_l_max 28
_diffrn_reflns_limit_l_min -26
_diffrn_reflns_number 50965
_diffrn_reflns_point_group_measured_fraction_full 0.999
_diffrn_reflns_point_group_measured_fraction_max 0.996
_diffrn_reflns_theta_full 25.242
_diffrn_reflns_theta_max 28.354
_diffrn_reflns_theta_min 2.152
_diffrn_source 'Microfocus Sealed Tube'
_exptl_absorpt_coefficient_mu 8.301
_exptl_absorpt_correction_T_max 0.7457
_exptl_absorpt_correction_T_min 0.6259
_exptl_absorpt_correction_type multi-scan
_exptl_absorpt_process_details 'Sadabs, (Sheldrick 2012)'
_exptl_crystal_colour Orange
_exptl_crystal_density_diffrn 1.872
_exptl_crystal_density_meas ?
_exptl_crystal_density_method 'Not Measured'
_exptl_crystal_description Block
_exptl_crystal_F_000 2253
_exptl_crystal_size_max 0.30
_exptl_crystal_size_mid 0.14
_exptl_crystal_size_min 0.12
_refine_diff_density_max 2.045
_refine_diff_density_min -2.246
_refine_diff_density_rms 0.156
_refine_ls_extinction_method none
_refine_ls_goodness_of_fit_ref 1.011
_refine_ls_hydrogen_treatment constr
_refine_ls_matrix_type full
_refine_ls_number_parameters 538
_refine_ls_number_reflns 10412
_refine_ls_number_restraints 192
_refine_ls_restrained_S_all 1.028
_refine_ls_R_factor_all 0.0465
_refine_ls_R_factor_gt 0.0334
_refine_ls_shift/su_max 0.002
_refine_ls_shift/su_mean 0.000
_refine_ls_structure_factor_coef Fsqd
_refine_ls_weighting_details 'w=1/[\s^2^(Fo^2^)+(0.0362P)^2^+19.9399P] where P=(Fo^2^+2Fc^2^)/3'
_refine_ls_weighting_scheme calc
_refine_ls_wR_factor_gt 0.0763
_refine_ls_wR_factor_ref 0.0811
_reflns_Friedel_coverage 0.000
_reflns_number_gt 8741
_reflns_number_total 10412
_reflns_threshold_expression 'I > 2\s(I)'
_cod_data_source_file d1dt04245a2.cif
_cod_data_source_block Au2(SPh)Br
_cod_depositor_comments
;
The following automatic conversions were performed:

data item '_exptl_absorpt_correction_type' value 'Multi-scan' was
changed to 'multi-scan' in accordance with the
/home/data/users/saulius/crontab/automatic-downloads/rss-feeds/RSC/lib/dictionaries/cif_core.dic
dictionary named 'cif_core.dic' version 2.4.2 last updated on
2011-04-26.

data item '_exptl_crystal_density_meas' value 'Not Measured' was
changed to '?' -- the value is perceived as not measured.

Automatic conversion script
Id: cif_fix_values 7556 2019-12-06 15:28:31Z antanas 

 Adding full bibliography for 7709417--7709420.cif.
;
_cod_original_sg_symbol_H-M 'P 21/n'
_cod_database_code 7709419
_shelx_shelxl_version_number 2018/3
_shelx_space_group_comment
; 
The symmetry employed for this shelxl refinement is uniquely defined 
by the following loop, which should always be used as a source of 
symmetry information in preference to the above space-group names. 
They are only intended as comments. 
;
_computing_bruker_data_scaling 'SADABS V2012/1 (Bruker AXS Inc.)'

loop_
_space_group_symop_operation_xyz
'x, y, z'
'-x+1/2, y+1/2, -z+1/2'
'-x, -y, -z'
'x-1/2, -y-1/2, z-1/2'

loop_
_atom_site_label
_atom_site_type_symbol
_atom_site_fract_x
_atom_site_fract_y
_atom_site_fract_z
_atom_site_U_iso_or_equiv
_atom_site_adp_type
_atom_site_occupancy
_atom_site_site_symmetry_order
_atom_site_calc_flag
_atom_site_refinement_flags_posn
_atom_site_refinement_flags_adp
_atom_site_refinement_flags_occupancy
_atom_site_disorder_assembly
_atom_site_disorder_group
Au1 Au 0.55342(2) 0.33253(2) 0.65455(2) 0.02263(5) Uani 1 1 d . . . . .
Au2 Au 0.19467(2) 0.70931(2) 0.42881(2) 0.02189(5) Uani 1 1 d . . . . .
Br1 Br 0.11064(7) 0.72561(3) 0.32102(3) 0.04203(15) Uani 1 1 d . . . . .
P1 P 0.52339(12) 0.44583(6) 0.67895(6) 0.0201(2) Uani 1 1 d . . . . .
P2 P 0.24279(11) 0.69462(6) 0.53236(5) 0.0185(2) Uani 1 1 d . . . . .
C7 C 0.4455(4) 0.4994(2) 0.6168(2) 0.0187(9) Uani 1 1 d . . . . .
C8 C 0.3089(4) 0.4974(2) 0.6088(2) 0.0183(9) Uani 1 1 d . . . . .
C9 C 0.2346(5) 0.4400(2) 0.6307(2) 0.0232(10) Uani 1 1 d . . . . .
H9 H 0.277135 0.402812 0.652740 0.028 Uiso 1 1 calc R U . . .
C10 C 0.1047(5) 0.4372(3) 0.6207(2) 0.0269(11) Uani 1 1 d . . . . .
H10 H 0.057765 0.398203 0.635280 0.032 Uiso 1 1 calc R U . . .
C11 C 0.0395(5) 0.4923(3) 0.5886(2) 0.0277(11) Uani 1 1 d . . . . .
H11 H -0.051358 0.490109 0.581842 0.033 Uiso 1 1 calc R U . . .
C12 C 0.1050(4) 0.5483(3) 0.5672(2) 0.0228(10) Uani 1 1 d . . . . .
H12 H 0.058887 0.584860 0.545970 0.027 Uiso 1 1 calc R U . . .
C13 C 0.2428(4) 0.5537(2) 0.5760(2) 0.0186(9) Uani 1 1 d . . . . .
C14 C 0.3154(4) 0.6098(2) 0.5529(2) 0.0168(8) Uani 1 1 d . . . . .
C15 C 0.4492(4) 0.6016(2) 0.5465(2) 0.0180(9) Uani 1 1 d . . . . .
C16 C 0.5231(5) 0.6476(2) 0.5093(2) 0.0219(9) Uani 1 1 d . . . . .
H16 H 0.481391 0.685904 0.488556 0.026 Uiso 1 1 calc R U . . .
C17 C 0.6515(5) 0.6383(3) 0.5027(2) 0.0232(10) Uani 1 1 d . . . . .
H17 H 0.698359 0.670219 0.477937 0.028 Uiso 1 1 calc R U . . .
C18 C 0.7154(5) 0.5811(3) 0.5326(2) 0.0245(10) Uani 1 1 d . . . . .
H18 H 0.804819 0.574137 0.527015 0.029 Uiso 1 1 calc R U . . .
C19 C 0.6505(4) 0.5362(3) 0.5691(2) 0.0226(10) Uani 1 1 d . . . . .
H19 H 0.695326 0.498362 0.588944 0.027 Uiso 1 1 calc R U . . .
C20 C 0.5154(4) 0.5445(2) 0.5786(2) 0.0178(9) Uani 1 1 d . . . . .
C1V C 0.3557(5) 0.7585(3) 0.5665(2) 0.0238(10) Uani 1 1 d . . . . .
C2V C 0.3711(5) 0.8217(3) 0.5364(3) 0.0312(12) Uani 1 1 d . . . . .
H2V H 0.325173 0.831018 0.497470 0.037 Uiso 1 1 calc R U . . .
C3V C 0.4538(6) 0.8720(3) 0.5628(3) 0.0458(16) Uani 1 1 d . . . . .
H3V H 0.465106 0.915228 0.541482 0.055 Uiso 1 1 calc R U . . .
C4V C 0.5191(7) 0.8595(4) 0.6194(4) 0.0549(19) Uani 1 1 d . . . . .
H4V H 0.574504 0.894368 0.637400 0.066 Uiso 1 1 calc R U . . .
C5V C 0.5050(6) 0.7975(4) 0.6499(3) 0.0494(18) Uani 1 1 d . . . . .
H5V H 0.551332 0.789131 0.688878 0.059 Uiso 1 1 calc R U . . .
C6V C 0.4228(5) 0.7459(3) 0.6245(2) 0.0341(12) Uani 1 1 d . . . . .
H6V H 0.412452 0.702862 0.646150 0.041 Uiso 1 1 calc R U . . .
C1W C 0.1041(5) 0.7081(2) 0.5808(2) 0.0232(10) Uani 1 1 d . . . . .
C2W C -0.0099(5) 0.7347(3) 0.5527(3) 0.0290(11) Uani 1 1 d . . . . .
H2W H -0.016221 0.742395 0.508209 0.035 Uiso 1 1 calc R U . . .
C3W C -0.1144(5) 0.7501(3) 0.5900(3) 0.0402(14) Uani 1 1 d . . . . .
H3W H -0.191376 0.768495 0.570854 0.048 Uiso 1 1 calc R U . . .
C4W C -0.1060(6) 0.7386(3) 0.6542(3) 0.0400(14) Uani 1 1 d . . . . .
H4W H -0.177308 0.749237 0.679265 0.048 Uiso 1 1 calc R U . . .
C5W C 0.0055(6) 0.7115(3) 0.6827(3) 0.0371(13) Uani 1 1 d . . . . .
H5W H 0.010252 0.703316 0.727103 0.045 Uiso 1 1 calc R U . . .
C6W C 0.1110(6) 0.6963(3) 0.6461(2) 0.0296(11) Uani 1 1 d . . . . .
H6W H 0.187528 0.677841 0.665677 0.036 Uiso 1 1 calc R U . . .
C1Y C 0.6667(5) 0.4921(2) 0.7080(2) 0.0220(9) Uani 1 1 d . . . . .
C2Y C 0.6655(5) 0.5625(3) 0.7242(3) 0.0287(11) Uani 1 1 d . . . . .
H2Y H 0.589320 0.589160 0.716473 0.034 Uiso 1 1 calc R U . . .
C3Y C 0.7736(6) 0.5943(3) 0.7513(3) 0.0344(12) Uani 1 1 d . . . . .
H3Y H 0.770948 0.642269 0.762757 0.041 Uiso 1 1 calc R U . . .
C4Y C 0.8851(5) 0.5566(3) 0.7619(3) 0.0333(12) Uani 1 1 d . . . . .
H4Y H 0.959256 0.578553 0.780585 0.040 Uiso 1 1 calc R U . . .
C5Y C 0.8894(5) 0.4864(3) 0.7453(2) 0.0288(11) Uani 1 1 d . . . . .
H5Y H 0.966647 0.460466 0.752117 0.035 Uiso 1 1 calc R U . . .
C6Y C 0.7803(5) 0.4543(3) 0.7186(2) 0.0247(10) Uani 1 1 d . . . . .
H6Y H 0.783061 0.406273 0.707456 0.030 Uiso 1 1 calc R U . . .
C1Z C 0.4184(5) 0.4549(3) 0.7456(2) 0.0285(11) Uani 1 1 d . . . . .
C2Z C 0.3581(5) 0.5176(3) 0.7594(3) 0.0333(12) Uani 1 1 d . . . . .
H2Z H 0.367485 0.556749 0.732215 0.040 Uiso 1 1 calc R U . . .
C3Z C 0.2848(6) 0.5234(4) 0.8122(3) 0.0454(15) Uani 1 1 d . . . . .
H3Z H 0.245712 0.566773 0.821799 0.054 Uiso 1 1 calc R U . . .
C4Z C 0.2684(8) 0.4675(4) 0.8504(4) 0.066(2) Uani 1 1 d . . . . .
H4Z H 0.216696 0.471641 0.886323 0.080 Uiso 1 1 calc R U . . .
C5Z C 0.3259(9) 0.4048(4) 0.8373(4) 0.070(2) Uani 1 1 d . . . . .
H5Z H 0.313333 0.365874 0.864332 0.084 Uiso 1 1 calc R U . . .
C6Z C 0.4025(7) 0.3976(3) 0.7851(3) 0.0465(16) Uani 1 1 d . . . . .
H6Z H 0.443089 0.354340 0.776504 0.056 Uiso 1 1 calc R U . . .
S1 S 0.5741(3) 0.21391(19) 0.63716(18) 0.0277(5) Uani 0.782(3) 1 d D U P A 1
C1 C 0.4158(6) 0.1881(3) 0.6106(3) 0.0331(5) Uani 0.782(3) 1 d D U P A 1
C2 C 0.3023(6) 0.2205(4) 0.6207(4) 0.0366(6) Uani 0.782(3) 1 d D U P A 1
H2 H 0.301885 0.261403 0.646246 0.044 Uiso 0.782(3) 1 calc R U P A 1
C3 C 0.1862(7) 0.1952(4) 0.5944(4) 0.0389(7) Uani 0.782(3) 1 d D U P A 1
H3 H 0.107063 0.217449 0.603067 0.047 Uiso 0.782(3) 1 calc R U P A 1
C4 C 0.1883(7) 0.1382(4) 0.5561(4) 0.0393(7) Uani 0.782(3) 1 d D U P A 1
H4 H 0.110113 0.123531 0.535420 0.047 Uiso 0.782(3) 1 calc R U P A 1
C5 C 0.2993(7) 0.1005(4) 0.5459(4) 0.0386(7) Uani 0.782(3) 1 d D U P A 1
H5 H 0.296967 0.059117 0.520959 0.046 Uiso 0.782(3) 1 calc R U P A 1
C6 C 0.4146(7) 0.1252(3) 0.5734(3) 0.0363(6) Uani 0.782(3) 1 d D U P A 1
H6 H 0.492451 0.100463 0.567515 0.044 Uiso 0.782(3) 1 calc R U P A 1
Br2 Br 0.5337(4) 0.2102(3) 0.6299(3) 0.0313(5) Uani 0.218(3) 1 d . U P A 2
O1S O 0.0797(18) 0.9747(12) 0.4843(10) 0.090(4) Uani 0.335(9) 1 d D U P B 1
C1S C 0.122(3) 0.9756(14) 0.4313(12) 0.081(3) Uani 0.335(9) 1 d D U P B 1
C2S C 0.136(4) 1.0366(18) 0.393(2) 0.077(4) Uani 0.335(9) 1 d D U P B 1
H2S1 H 0.127625 1.078447 0.419467 0.116 Uiso 0.335(9) 1 calc R U P B 1
H2S2 H 0.070130 1.036970 0.358888 0.116 Uiso 0.335(9) 1 calc R U P B 1
H2S3 H 0.221895 1.036252 0.375060 0.116 Uiso 0.335(9) 1 calc R U P B 1
C3S C 0.119(4) 0.9077(16) 0.402(2) 0.084(4) Uani 0.335(9) 1 d D U P B 1
H3S1 H 0.153537 0.873004 0.432327 0.126 Uiso 0.335(9) 1 calc R U P B 1
H3S2 H 0.170480 0.908339 0.364423 0.126 Uiso 0.335(9) 1 calc R U P B 1
H3S3 H 0.029362 0.895551 0.389924 0.126 Uiso 0.335(9) 1 calc R U P B 1
O1X O 0.3182(10) 0.9819(6) 0.4504(6) 0.107(3) Uani 0.665(9) 1 d D U P B 2
C1X C 0.2131(14) 0.9808(7) 0.4225(8) 0.084(3) Uani 0.665(9) 1 d D U P B 2
C2X C 0.150(2) 0.9159(9) 0.4097(12) 0.089(4) Uani 0.665(9) 1 d D U P B 2
H2X1 H 0.212771 0.881164 0.396855 0.133 Uiso 0.665(9) 1 calc R U P B 2
H2X2 H 0.084105 0.922272 0.375540 0.133 Uiso 0.665(9) 1 calc R U P B 2
H2X3 H 0.108389 0.899715 0.448052 0.133 Uiso 0.665(9) 1 calc R U P B 2
C3X C 0.1686(16) 1.0434(9) 0.3915(11) 0.075(3) Uani 0.665(9) 1 d D U P B 2
H3X1 H 0.209279 1.084007 0.412265 0.112 Uiso 0.665(9) 1 calc R U P B 2
H3X2 H 0.074877 1.046797 0.394169 0.112 Uiso 0.665(9) 1 calc R U P B 2
H3X3 H 0.191268 1.042130 0.346871 0.112 Uiso 0.665(9) 1 calc R U P B 2

loop_
_atom_site_aniso_label
_atom_site_aniso_U_11
_atom_site_aniso_U_22
_atom_site_aniso_U_33
_atom_site_aniso_U_23
_atom_site_aniso_U_13
_atom_site_aniso_U_12
Au1 0.03153(11) 0.01627(9) 0.01981(9) 0.00225(6) -0.00274(7) -0.00051(7)
Au2 0.02896(10) 0.02218(9) 0.01416(9) 0.00032(6) -0.00399(7) 0.00257(7)
Br1 0.0655(4) 0.0366(3) 0.0228(3) -0.0001(2) -0.0135(3) 0.0052(3)
P1 0.0243(6) 0.0174(5) 0.0183(6) 0.0013(4) -0.0027(5) 0.0005(5)
P2 0.0206(6) 0.0212(5) 0.0135(5) -0.0006(4) -0.0004(4) 0.0032(4)
C7 0.020(2) 0.018(2) 0.018(2) -0.0012(17) -0.0027(17) 0.0037(17)
C8 0.019(2) 0.019(2) 0.016(2) -0.0039(17) 0.0007(17) -0.0020(17)
C9 0.029(3) 0.023(2) 0.018(2) -0.0012(18) -0.0009(19) -0.0001(19)
C10 0.026(3) 0.028(2) 0.028(3) -0.004(2) 0.002(2) -0.008(2)
C11 0.019(2) 0.038(3) 0.026(3) -0.003(2) -0.0014(19) -0.002(2)
C12 0.020(2) 0.027(2) 0.021(2) -0.0028(19) -0.0038(18) 0.0022(19)
C13 0.020(2) 0.022(2) 0.014(2) -0.0027(17) -0.0011(17) 0.0018(17)
C14 0.019(2) 0.023(2) 0.0089(19) -0.0004(16) -0.0028(16) 0.0036(17)
C15 0.021(2) 0.020(2) 0.013(2) 0.0007(16) -0.0012(16) 0.0030(17)
C16 0.027(2) 0.025(2) 0.014(2) -0.0006(18) 0.0004(18) 0.0040(19)
C17 0.023(2) 0.029(2) 0.018(2) -0.0002(19) 0.0024(18) 0.0007(19)
C18 0.020(2) 0.032(3) 0.021(2) -0.001(2) 0.0009(18) 0.005(2)
C19 0.023(2) 0.026(2) 0.019(2) -0.0018(18) -0.0009(18) 0.0069(19)
C20 0.019(2) 0.020(2) 0.015(2) -0.0010(17) -0.0015(16) 0.0009(17)
C1V 0.022(2) 0.030(2) 0.019(2) -0.0085(19) 0.0023(18) 0.002(2)
C2V 0.037(3) 0.032(3) 0.026(3) -0.008(2) 0.010(2) -0.004(2)
C3V 0.051(4) 0.040(3) 0.047(4) -0.017(3) 0.015(3) -0.019(3)
C4V 0.048(4) 0.065(5) 0.052(4) -0.031(4) 0.009(3) -0.023(3)
C5V 0.039(3) 0.080(5) 0.029(3) -0.028(3) -0.006(3) -0.001(3)
C6V 0.035(3) 0.048(3) 0.019(2) -0.008(2) -0.003(2) 0.004(3)
C1W 0.027(2) 0.021(2) 0.022(2) -0.0012(18) 0.0034(19) 0.0028(19)
C2W 0.026(3) 0.030(3) 0.031(3) 0.000(2) 0.001(2) 0.005(2)
C3W 0.024(3) 0.038(3) 0.059(4) 0.000(3) 0.008(3) 0.008(2)
C4W 0.039(3) 0.031(3) 0.052(4) -0.006(3) 0.028(3) 0.003(2)
C5W 0.047(3) 0.034(3) 0.032(3) -0.002(2) 0.021(3) 0.000(3)
C6W 0.039(3) 0.029(3) 0.021(3) -0.002(2) 0.005(2) 0.006(2)
C1Y 0.027(2) 0.023(2) 0.016(2) 0.0012(17) -0.0026(18) -0.0004(19)
C2Y 0.029(3) 0.023(2) 0.033(3) -0.003(2) -0.006(2) 0.002(2)
C3Y 0.042(3) 0.027(3) 0.034(3) -0.008(2) -0.004(2) -0.002(2)
C4Y 0.034(3) 0.037(3) 0.028(3) -0.005(2) -0.008(2) -0.011(2)
C5Y 0.027(3) 0.034(3) 0.025(3) 0.003(2) -0.004(2) 0.001(2)
C6Y 0.028(3) 0.025(2) 0.021(2) 0.0012(19) -0.0035(19) 0.000(2)
C1Z 0.034(3) 0.032(3) 0.019(2) 0.000(2) -0.002(2) -0.003(2)
C2Z 0.034(3) 0.040(3) 0.026(3) -0.002(2) -0.003(2) 0.002(2)
C3Z 0.046(4) 0.052(4) 0.039(3) -0.013(3) 0.012(3) -0.006(3)
C4Z 0.084(6) 0.064(5) 0.054(5) -0.016(4) 0.041(4) -0.020(4)
C5Z 0.104(7) 0.061(5) 0.048(4) 0.009(4) 0.035(4) -0.019(5)
C6Z 0.071(5) 0.035(3) 0.035(3) 0.006(3) 0.016(3) -0.008(3)
S1 0.0357(14) 0.0202(7) 0.0273(9) 0.0046(6) 0.0024(10) -0.0002(10)
C1 0.0426(14) 0.0257(8) 0.0312(10) 0.0055(8) 0.0033(11) -0.0005(11)
C2 0.0446(15) 0.0303(11) 0.0349(13) 0.0064(11) 0.0023(12) -0.0009(12)
C3 0.0460(16) 0.0334(12) 0.0371(14) 0.0071(12) 0.0013(13) -0.0010(13)
C4 0.0463(16) 0.0343(13) 0.0372(14) 0.0068(12) 0.0017(13) -0.0020(13)
C5 0.0464(16) 0.0333(12) 0.0363(14) 0.0054(12) 0.0023(13) -0.0028(13)
C6 0.0450(15) 0.0300(11) 0.0339(12) 0.0050(10) 0.0028(12) -0.0023(12)
Br2 0.0444(16) 0.0211(8) 0.0287(10) 0.0037(7) 0.0060(12) 0.0013(12)
O1S 0.078(8) 0.111(8) 0.083(8) 0.009(7) 0.004(7) -0.029(7)
C1S 0.064(7) 0.091(6) 0.089(6) 0.019(5) 0.002(6) -0.009(6)
C2S 0.061(8) 0.089(7) 0.081(7) 0.024(6) -0.001(7) -0.005(7)
C3S 0.060(8) 0.093(7) 0.098(7) 0.016(7) 0.000(7) 0.001(7)
O1X 0.070(6) 0.088(6) 0.160(8) 0.039(6) -0.022(6) -0.002(5)
C1X 0.059(6) 0.090(5) 0.101(5) 0.025(5) -0.003(5) 0.000(5)
C2X 0.064(8) 0.100(7) 0.103(7) 0.014(6) 0.003(6) 0.006(6)
C3X 0.062(8) 0.089(6) 0.073(6) 0.025(5) 0.005(6) -0.009(5)

loop_
_atom_type_symbol
_atom_type_description
_atom_type_scat_dispersion_real
_atom_type_scat_dispersion_imag
_atom_type_scat_source
C C 0.0033 0.0016 'International Tables Vol C Tables 4.2.6.8 and 6.1.1.4'
H H 0.0000 0.0000 'International Tables Vol C Tables 4.2.6.8 and 6.1.1.4'
P P 0.1023 0.0942 'International Tables Vol C Tables 4.2.6.8 and 6.1.1.4'
S S 0.1246 0.1234 'International Tables Vol C Tables 4.2.6.8 and 6.1.1.4'
Br Br -0.2901 2.4595 'International Tables Vol C Tables 4.2.6.8 and 6.1.1.4'
Au Au -2.0133 8.8022 'International Tables Vol C Tables 4.2.6.8 and 6.1.1.4'
O O 0.0106 0.0060 'International Tables Vol C Tables 4.2.6.8 and 6.1.1.4'

loop_
_geom_angle_atom_site_label_1
_geom_angle_atom_site_label_2
_geom_angle_atom_site_label_3
_geom_angle
_geom_angle_site_symmetry_1
_geom_angle_site_symmetry_3
_geom_angle_publ_flag
P1 Au1 S1 175.01(10) . . ?
P1 Au1 Br2 167.08(12) . . ?
P1 Au1 Au2 118.29(3) . 3_666 ?
S1 Au1 Au2 66.26(9) . 3_666 ?
Br2 Au1 Au2 73.28(13) . 3_666 ?
P2 Au2 Br1 171.78(4) . . ?
P2 Au2 Au1 109.71(3) . 3_666 ?
Br1 Au2 Au1 78.214(18) . 3_666 ?
C1Y P1 C1Z 101.5(2) . . ?
C1Y P1 C7 107.6(2) . . ?
C1Z P1 C7 103.9(2) . . ?
C1Y P1 Au1 115.28(16) . . ?
C1Z P1 Au1 111.14(18) . . ?
C7 P1 Au1 115.89(15) . . ?
C1W P2 C1V 101.3(2) . . ?
C1W P2 C14 108.7(2) . . ?
C1V P2 C14 104.3(2) . . ?
C1W P2 Au2 112.30(17) . . ?
C1V P2 Au2 114.63(17) . . ?
C14 P2 Au2 114.56(14) . . ?
C20 C7 C8 119.0(4) . . ?
C20 C7 P1 122.2(3) . . ?
C8 C7 P1 118.7(3) . . ?
C7 C8 C9 122.1(4) . . ?
C7 C8 C13 119.5(4) . . ?
C9 C8 C13 118.4(4) . . ?
C10 C9 C8 121.7(5) . . ?
C10 C9 H9 119.2 . . ?
C8 C9 H9 119.2 . . ?
C9 C10 C11 120.0(5) . . ?
C9 C10 H10 120.0 . . ?
C11 C10 H10 120.0 . . ?
C12 C11 C10 120.8(5) . . ?
C12 C11 H11 119.6 . . ?
C10 C11 H11 119.6 . . ?
C11 C12 C13 121.5(4) . . ?
C11 C12 H12 119.2 . . ?
C13 C12 H12 119.2 . . ?
C14 C13 C8 118.9(4) . . ?
C14 C13 C12 123.5(4) . . ?
C8 C13 C12 117.5(4) . . ?
C15 C14 C13 119.4(4) . . ?
C15 C14 P2 118.3(3) . . ?
C13 C14 P2 122.3(3) . . ?
C14 C15 C16 122.6(4) . . ?
C14 C15 C20 119.5(4) . . ?
C16 C15 C20 117.9(4) . . ?
C17 C16 C15 122.0(4) . . ?
C17 C16 H16 119.0 . . ?
C15 C16 H16 119.0 . . ?
C16 C17 C18 120.0(5) . . ?
C16 C17 H17 120.0 . . ?
C18 C17 H17 120.0 . . ?
C19 C18 C17 120.6(4) . . ?
C19 C18 H18 119.7 . . ?
C17 C18 H18 119.7 . . ?
C18 C19 C20 121.6(4) . . ?
C18 C19 H19 119.2 . . ?
C20 C19 H19 119.2 . . ?
C7 C20 C19 123.0(4) . . ?
C7 C20 C15 119.1(4) . . ?
C19 C20 C15 117.9(4) . . ?
C2V C1V C6V 119.2(5) . . ?
C2V C1V P2 119.4(4) . . ?
C6V C1V P2 121.3(4) . . ?
C1V C2V C3V 120.2(6) . . ?
C1V C2V H2V 119.9 . . ?
C3V C2V H2V 119.9 . . ?
C4V C3V C2V 120.3(6) . . ?
C4V C3V H3V 119.8 . . ?
C2V C3V H3V 119.8 . . ?
C5V C4V C3V 120.3(6) . . ?
C5V C4V H4V 119.8 . . ?
C3V C4V H4V 119.8 . . ?
C4V C5V C6V 120.6(6) . . ?
C4V C5V H5V 119.7 . . ?
C6V C5V H5V 119.7 . . ?
C5V C6V C1V 119.2(6) . . ?
C5V C6V H6V 120.4 . . ?
C1V C6V H6V 120.4 . . ?
C6W C1W C2W 119.1(5) . . ?
C6W C1W P2 121.5(4) . . ?
C2W C1W P2 119.3(4) . . ?
C3W C2W C1W 120.1(5) . . ?
C3W C2W H2W 120.0 . . ?
C1W C2W H2W 120.0 . . ?
C4W C3W C2W 120.1(5) . . ?
C4W C3W H3W 119.9 . . ?
C2W C3W H3W 119.9 . . ?
C3W C4W C5W 120.6(5) . . ?
C3W C4W H4W 119.7 . . ?
C5W C4W H4W 119.7 . . ?
C4W C5W C6W 119.9(5) . . ?
C4W C5W H5W 120.0 . . ?
C6W C5W H5W 120.0 . . ?
C5W C6W C1W 120.1(5) . . ?
C5W C6W H6W 119.9 . . ?
C1W C6W H6W 119.9 . . ?
C2Y C1Y C6Y 118.6(5) . . ?
C2Y C1Y P1 122.7(4) . . ?
C6Y C1Y P1 118.6(4) . . ?
C3Y C2Y C1Y 120.9(5) . . ?
C3Y C2Y H2Y 119.6 . . ?
C1Y C2Y H2Y 119.6 . . ?
C4Y C3Y C2Y 120.2(5) . . ?
C4Y C3Y H3Y 119.9 . . ?
C2Y C3Y H3Y 119.9 . . ?
C3Y C4Y C5Y 120.1(5) . . ?
C3Y C4Y H4Y 120.0 . . ?
C5Y C4Y H4Y 120.0 . . ?
C4Y C5Y C6Y 119.7(5) . . ?
C4Y C5Y H5Y 120.1 . . ?
C6Y C5Y H5Y 120.1 . . ?
C5Y C6Y C1Y 120.6(5) . . ?
C5Y C6Y H6Y 119.7 . . ?
C1Y C6Y H6Y 119.7 . . ?
C2Z C1Z C6Z 119.4(5) . . ?
C2Z C1Z P1 122.1(4) . . ?
C6Z C1Z P1 118.4(4) . . ?
C3Z C2Z C1Z 120.4(6) . . ?
C3Z C2Z H2Z 119.8 . . ?
C1Z C2Z H2Z 119.8 . . ?
C4Z C3Z C2Z 120.3(6) . . ?
C4Z C3Z H3Z 119.8 . . ?
C2Z C3Z H3Z 119.8 . . ?
C3Z C4Z C5Z 120.3(7) . . ?
C3Z C4Z H4Z 119.8 . . ?
C5Z C4Z H4Z 119.8 . . ?
C4Z C5Z C6Z 120.8(7) . . ?
C4Z C5Z H5Z 119.6 . . ?
C6Z C5Z H5Z 119.6 . . ?
C1Z C6Z C5Z 118.8(6) . . ?
C1Z C6Z H6Z 120.6 . . ?
C5Z C6Z H6Z 120.6 . . ?
C1 S1 Au1 103.3(3) . . ?
C2 C1 C6 118.7(6) . . ?
C2 C1 S1 128.3(5) . . ?
C6 C1 S1 113.0(5) . . ?
C1 C2 C3 121.5(7) . . ?
C1 C2 H2 119.3 . . ?
C3 C2 H2 119.3 . . ?
C4 C3 C2 118.8(7) . . ?
C4 C3 H3 120.6 . . ?
C2 C3 H3 120.6 . . ?
C3 C4 C5 123.0(7) . . ?
C3 C4 H4 118.5 . . ?
C5 C4 H4 118.5 . . ?
C4 C5 C6 117.7(7) . . ?
C4 C5 H5 121.1 . . ?
C6 C5 H5 121.1 . . ?
C5 C6 C1 120.1(6) . . ?
C5 C6 H6 120.0 . . ?
C1 C6 H6 120.0 . . ?
O1S C1S C2S 125(3) . . ?
O1S C1S C3S 112(3) . . ?
C2S C1S C3S 120(2) . . ?
C1S C2S H2S1 109.5 . . ?
C1S C2S H2S2 109.5 . . ?
H2S1 C2S H2S2 109.5 . . ?
C1S C2S H2S3 109.5 . . ?
H2S1 C2S H2S3 109.5 . . ?
H2S2 C2S H2S3 109.5 . . ?
C1S C3S H3S1 109.5 . . ?
C1S C3S H3S2 109.5 . . ?
H3S1 C3S H3S2 109.5 . . ?
C1S C3S H3S3 109.5 . . ?
H3S1 C3S H3S3 109.5 . . ?
H3S2 C3S H3S3 109.5 . . ?
O1X C1X C2X 120.2(13) . . ?
O1X C1X C3X 118.3(14) . . ?
C2X C1X C3X 120.2(14) . . ?
C1X C2X H2X1 109.5 . . ?
C1X C2X H2X2 109.5 . . ?
H2X1 C2X H2X2 109.5 . . ?
C1X C2X H2X3 109.5 . . ?
H2X1 C2X H2X3 109.5 . . ?
H2X2 C2X H2X3 109.5 . . ?
C1X C3X H3X1 109.5 . . ?
C1X C3X H3X2 109.5 . . ?
H3X1 C3X H3X2 109.5 . . ?
C1X C3X H3X3 109.5 . . ?
H3X1 C3X H3X3 109.5 . . ?
H3X2 C3X H3X3 109.5 . . ?

loop_
_geom_bond_atom_site_label_1
_geom_bond_atom_site_label_2
_geom_bond_distance
_geom_bond_site_symmetry_2
_geom_bond_publ_flag
Au1 P1 2.2527(12) . ?
Au1 S1 2.310(4) . ?
Au1 Br2 2.405(6) . ?
Au1 Au2 3.3084(3) 3_666 ?
Au2 P2 2.2402(12) . ?
Au2 Br1 2.4243(6) . ?
P1 C1Y 1.818(5) . ?
P1 C1Z 1.822(5) . ?
P1 C7 1.828(5) . ?
P2 C1W 1.817(5) . ?
P2 C1V 1.822(5) . ?
P2 C14 1.834(4) . ?
C7 C20 1.401(6) . ?
C7 C8 1.424(6) . ?
C8 C9 1.429(6) . ?
C8 C13 1.440(6) . ?
C9 C10 1.359(7) . ?
C9 H9 0.9500 . ?
C10 C11 1.412(7) . ?
C10 H10 0.9500 . ?
C11 C12 1.356(7) . ?
C11 H11 0.9500 . ?
C12 C13 1.440(6) . ?
C12 H12 0.9500 . ?
C13 C14 1.411(6) . ?
C14 C15 1.410(6) . ?
C15 C16 1.424(7) . ?
C15 C20 1.446(6) . ?
C16 C17 1.358(7) . ?
C16 H16 0.9500 . ?
C17 C18 1.418(7) . ?
C17 H17 0.9500 . ?
C18 C19 1.350(7) . ?
C18 H18 0.9500 . ?
C19 C20 1.434(6) . ?
C19 H19 0.9500 . ?
C1V C2V 1.379(7) . ?
C1V C6V 1.406(7) . ?
C2V C3V 1.392(8) . ?
C2V H2V 0.9500 . ?
C3V C4V 1.372(10) . ?
C3V H3V 0.9500 . ?
C4V C5V 1.362(11) . ?
C4V H4V 0.9500 . ?
C5V C6V 1.398(8) . ?
C5V H5V 0.9500 . ?
C6V H6V 0.9500 . ?
C1W C6W 1.395(7) . ?
C1W C2W 1.400(7) . ?
C2W C3W 1.396(8) . ?
C2W H2W 0.9500 . ?
C3W C4W 1.371(9) . ?
C3W H3W 0.9500 . ?
C4W C5W 1.385(9) . ?
C4W H4W 0.9500 . ?
C5W C6W 1.395(8) . ?
C5W H5W 0.9500 . ?
C6W H6W 0.9500 . ?
C1Y C2Y 1.390(7) . ?
C1Y C6Y 1.395(7) . ?
C2Y C3Y 1.382(7) . ?
C2Y H2Y 0.9500 . ?
C3Y C4Y 1.375(8) . ?
C3Y H3Y 0.9500 . ?
C4Y C5Y 1.389(8) . ?
C4Y H4Y 0.9500 . ?
C5Y C6Y 1.389(7) . ?
C5Y H5Y 0.9500 . ?
C6Y H6Y 0.9500 . ?
C1Z C2Z 1.389(8) . ?
C1Z C6Z 1.390(8) . ?
C2Z C3Z 1.378(8) . ?
C2Z H2Z 0.9500 . ?
C3Z C4Z 1.354(10) . ?
C3Z H3Z 0.9500 . ?
C4Z C5Z 1.372(11) . ?
C4Z H4Z 0.9500 . ?
C5Z C6Z 1.392(10) . ?
C5Z H5Z 0.9500 . ?
C6Z H6Z 0.9500 . ?
S1 C1 1.787(7) . ?
C1 C2 1.356(8) . ?
C1 C6 1.437(8) . ?
C2 C3 1.395(9) . ?
C2 H2 0.9500 . ?
C3 C4 1.358(9) . ?
C3 H3 0.9500 . ?
C4 C5 1.385(9) . ?
C4 H4 0.9500 . ?
C5 C6 1.393(9) . ?
C5 H5 0.9500 . ?
C6 H6 0.9500 . ?
O1S C1S 1.21(2) . ?
C1S C2S 1.429(17) . ?
C1S C3S 1.437(18) . ?
C2S H2S1 0.9800 . ?
C2S H2S2 0.9800 . ?
C2S H2S3 0.9800 . ?
C3S H3S1 0.9800 . ?
C3S H3S2 0.9800 . ?
C3S H3S3 0.9800 . ?
O1X C1X 1.221(15) . ?
C1X C2X 1.427(14) . ?
C1X C3X 1.432(14) . ?
C2X H2X1 0.9800 . ?
C2X H2X2 0.9800 . ?
C2X H2X3 0.9800 . ?
C3X H3X1 0.9800 . ?
C3X H3X2 0.9800 . ?
C3X H3X3 0.9800 . ?

loop_
_geom_torsion_atom_site_label_1
_geom_torsion_atom_site_label_2
_geom_torsion_atom_site_label_3
_geom_torsion_atom_site_label_4
_geom_torsion
_geom_torsion_site_symmetry_1
_geom_torsion_site_symmetry_2
_geom_torsion_site_symmetry_3
_geom_torsion_site_symmetry_4
_geom_torsion_publ_flag
C1Y P1 C7 C20 29.4(4) . . . . ?
C1Z P1 C7 C20 136.5(4) . . . . ?
Au1 P1 C7 C20 -101.3(4) . . . . ?
C1Y P1 C7 C8 -147.7(3) . . . . ?
C1Z P1 C7 C8 -40.6(4) . . . . ?
Au1 P1 C7 C8 81.6(4) . . . . ?
C20 C7 C8 C9 160.6(4) . . . . ?
P1 C7 C8 C9 -22.2(6) . . . . ?
C20 C7 C8 C13 -17.3(6) . . . . ?
P1 C7 C8 C13 160.0(3) . . . . ?
C7 C8 C9 C10 -177.3(5) . . . . ?
C13 C8 C9 C10 0.6(7) . . . . ?
C8 C9 C10 C11 -0.7(7) . . . . ?
C9 C10 C11 C12 0.2(8) . . . . ?
C10 C11 C12 C13 0.4(7) . . . . ?
C7 C8 C13 C14 -0.5(6) . . . . ?
C9 C8 C13 C14 -178.5(4) . . . . ?
C7 C8 C13 C12 177.9(4) . . . . ?
C9 C8 C13 C12 0.0(6) . . . . ?
C11 C12 C13 C14 178.0(5) . . . . ?
C11 C12 C13 C8 -0.5(7) . . . . ?
C8 C13 C14 C15 17.3(6) . . . . ?
C12 C13 C14 C15 -161.1(4) . . . . ?
C8 C13 C14 P2 -161.3(3) . . . . ?
C12 C13 C14 P2 20.3(6) . . . . ?
C1W P2 C14 C15 -150.2(3) . . . . ?
C1V P2 C14 C15 -42.8(4) . . . . ?
Au2 P2 C14 C15 83.3(3) . . . . ?
C1W P2 C14 C13 28.4(4) . . . . ?
C1V P2 C14 C13 135.8(4) . . . . ?
Au2 P2 C14 C13 -98.1(4) . . . . ?
C13 C14 C15 C16 163.6(4) . . . . ?
P2 C14 C15 C16 -17.8(6) . . . . ?
C13 C14 C15 C20 -16.4(6) . . . . ?
P2 C14 C15 C20 162.2(3) . . . . ?
C14 C15 C16 C17 -178.8(4) . . . . ?
C20 C15 C16 C17 1.1(7) . . . . ?
C15 C16 C17 C18 0.7(7) . . . . ?
C16 C17 C18 C19 -1.5(7) . . . . ?
C17 C18 C19 C20 0.3(7) . . . . ?
C8 C7 C20 C19 -161.0(4) . . . . ?
P1 C7 C20 C19 21.9(6) . . . . ?
C8 C7 C20 C15 18.3(6) . . . . ?
P1 C7 C20 C15 -158.9(3) . . . . ?
C18 C19 C20 C7 -179.2(5) . . . . ?
C18 C19 C20 C15 1.5(7) . . . . ?
C14 C15 C20 C7 -1.6(6) . . . . ?
C16 C15 C20 C7 178.5(4) . . . . ?
C14 C15 C20 C19 177.7(4) . . . . ?
C16 C15 C20 C19 -2.2(6) . . . . ?
C1W P2 C1V C2V -100.0(4) . . . . ?
C14 P2 C1V C2V 147.2(4) . . . . ?
Au2 P2 C1V C2V 21.2(4) . . . . ?
C1W P2 C1V C6V 76.9(4) . . . . ?
C14 P2 C1V C6V -35.9(5) . . . . ?
Au2 P2 C1V C6V -162.0(4) . . . . ?
C6V C1V C2V C3V 1.0(8) . . . . ?
P2 C1V C2V C3V 177.9(4) . . . . ?
C1V C2V C3V C4V -1.0(9) . . . . ?
C2V C3V C4V C5V 0.8(10) . . . . ?
C3V C4V C5V C6V -0.7(10) . . . . ?
C4V C5V C6V C1V 0.7(9) . . . . ?
C2V C1V C6V C5V -0.8(8) . . . . ?
P2 C1V C6V C5V -177.7(4) . . . . ?
C1V P2 C1W C6W -62.2(4) . . . . ?
C14 P2 C1W C6W 47.3(5) . . . . ?
Au2 P2 C1W C6W 175.1(4) . . . . ?
C1V P2 C1W C2W 114.0(4) . . . . ?
C14 P2 C1W C2W -136.5(4) . . . . ?
Au2 P2 C1W C2W -8.7(4) . . . . ?
C6W C1W C2W C3W 0.8(8) . . . . ?
P2 C1W C2W C3W -175.4(4) . . . . ?
C1W C2W C3W C4W -0.5(9) . . . . ?
C2W C3W C4W C5W -0.2(9) . . . . ?
C3W C4W C5W C6W 0.5(9) . . . . ?
C4W C5W C6W C1W -0.2(8) . . . . ?
C2W C1W C6W C5W -0.5(8) . . . . ?
P2 C1W C6W C5W 175.7(4) . . . . ?
C1Z P1 C1Y C2Y -60.9(5) . . . . ?
C7 P1 C1Y C2Y 47.8(5) . . . . ?
Au1 P1 C1Y C2Y 178.9(4) . . . . ?
C1Z P1 C1Y C6Y 114.6(4) . . . . ?
C7 P1 C1Y C6Y -136.6(4) . . . . ?
Au1 P1 C1Y C6Y -5.6(4) . . . . ?
C6Y C1Y C2Y C3Y -1.3(8) . . . . ?
P1 C1Y C2Y C3Y 174.3(4) . . . . ?
C1Y C2Y C3Y C4Y 1.0(9) . . . . ?
C2Y C3Y C4Y C5Y 0.0(9) . . . . ?
C3Y C4Y C5Y C6Y -0.7(8) . . . . ?
C4Y C5Y C6Y C1Y 0.4(8) . . . . ?
C2Y C1Y C6Y C5Y 0.6(7) . . . . ?
P1 C1Y C6Y C5Y -175.1(4) . . . . ?
C1Y P1 C1Z C2Z 74.1(5) . . . . ?
C7 P1 C1Z C2Z -37.5(5) . . . . ?
Au1 P1 C1Z C2Z -162.8(4) . . . . ?
C1Y P1 C1Z C6Z -103.6(5) . . . . ?
C7 P1 C1Z C6Z 144.8(5) . . . . ?
Au1 P1 C1Z C6Z 19.5(5) . . . . ?
C6Z C1Z C2Z C3Z 1.0(9) . . . . ?
P1 C1Z C2Z C3Z -176.6(5) . . . . ?
C1Z C2Z C3Z C4Z -1.6(10) . . . . ?
C2Z C3Z C4Z C5Z 0.9(12) . . . . ?
C3Z C4Z C5Z C6Z 0.3(14) . . . . ?
C2Z C1Z C6Z C5Z 0.1(10) . . . . ?
P1 C1Z C6Z C5Z 177.9(6) . . . . ?
C4Z C5Z C6Z C1Z -0.8(13) . . . . ?
Au1 S1 C1 C2 -22.8(7) . . . . ?
Au1 S1 C1 C6 156.4(5) . . . . ?
C6 C1 C2 C3 -1.8(11) . . . . ?
S1 C1 C2 C3 177.3(6) . . . . ?
C1 C2 C3 C4 -2.3(11) . . . . ?
C2 C3 C4 C5 5.3(11) . . . . ?
C3 C4 C5 C6 -3.9(11) . . . . ?
C4 C5 C6 C1 -0.4(10) . . . . ?
C2 C1 C6 C5 3.1(10) . . . . ?
S1 C1 C6 C5 -176.1(6) . . . . ?
